data_2021488
loop_
_publ_author_name
'Lahanas, Nicole'
'Kucheryavy, Pavel'
'Lalancette, Roger A.'
'Lockard, Jenny V.'

_publ_section_title
;
 Crystallographic identification of a series of manganese porphyrin
 complexes with nitrogenous bases
;
_journal_coeditor_code JX3027
_journal_issue 3
_journal_name_full 'Acta Crystallographica Section C'
_journal_page_first
;
;
_journal_paper_doi 10.1107/S2053229619001232
_journal_volume 75
_journal_year 2019
_chemical_formula_iupac '[Mn (C44 H28 N4) (C6 H12 N2)] Cl, C6 H12 N2, C7 H8, 0.25H2 O'
_chemical_formula_moiety 'C50 H40 Cl Mn N6 +, Cl -, C6 H12 N2, C7 H8, 0.25(O)'
_chemical_formula_sum 'C63 H60 Cl Mn N8 O0.25'
_chemical_formula_weight 1023.58
_chemical_name_systematic
;
(1,4-Diazabicyclo[2.2.2]octane)(5,10,15,20-tetraphenylporphyrin)manganese(III)
chloride--1,4-diazabicyclo[2.2.2]octane--toluene--water (4/4/4/1)
;
_space_group_crystal_system triclinic
_space_group_IT_number 2
_space_group_name_Hall '-P 1'
_space_group_name_H-M_alt 'P -1'
_symmetry_space_group_name_Hall '-P 1'
_symmetry_space_group_name_H-M 'P -1'
_atom_sites_solution_hydrogens geom
_atom_sites_solution_primary direct
_atom_sites_solution_secondary difmap
_audit_creation_method SHELXL-2014/7
_cell_angle_alpha 95.7740(10)
_cell_angle_beta 92.1990(10)
_cell_angle_gamma 113.6300(10)
_cell_formula_units_Z 2
_cell_length_a 11.4402(2)
_cell_length_b 13.4019(3)
_cell_length_c 18.6407(4)
_cell_measurement_reflns_used 9495
_cell_measurement_temperature 100(2)
_cell_measurement_theta_max 68.56
_cell_measurement_theta_min 2.39
_cell_volume 2595.35(9)
_computing_cell_refinement
;
APEX2 (Bruker, 2006)
;
_computing_data_collection
;
APEX2 (Bruker, 2006)
;
_computing_data_reduction
;
SAINT (Bruker, 2005)
;
_computing_molecular_graphics
;
SHELXTL (Sheldrick, 2008)
;
_computing_publication_material
;
SHELXTL (Sheldrick, 2008)
;
_computing_structure_refinement
;
SHELXL2014 (Sheldrick, 2015b)
;
_computing_structure_solution
;
SHELXT2014 (Sheldrick, 2015a)
;
_diffrn_ambient_temperature 100(2)
_diffrn_measured_fraction_theta_full 0.929
_diffrn_measured_fraction_theta_max 0.929
_diffrn_measurement_device_type 'Bruker SMART CCD APEXII area-detector'
_diffrn_measurement_method '\f and \w'
_diffrn_radiation_monochromator graphite
_diffrn_radiation_source 'fine-focus sealed tube'
_diffrn_radiation_type CuK\a
_diffrn_radiation_wavelength 1.54178
_diffrn_reflns_av_R_equivalents 0.0375
_diffrn_reflns_av_unetI/netI 0.0493
_diffrn_reflns_limit_h_max 13
_diffrn_reflns_limit_h_min -13
_diffrn_reflns_limit_k_max 15
_diffrn_reflns_limit_k_min -15
_diffrn_reflns_limit_l_max 22
_diffrn_reflns_limit_l_min -22
_diffrn_reflns_number 24215
_diffrn_reflns_theta_full 66.660
_diffrn_reflns_theta_max 66.660
_diffrn_reflns_theta_min 2.391
_exptl_absorpt_coefficient_mu 2.946
_exptl_absorpt_correction_T_max 0.737
_exptl_absorpt_correction_T_min 0.540
_exptl_absorpt_correction_type numerical
_exptl_absorpt_process_details
;
(SADABS; Krause <i>et al.</i>,  2015)
;
_exptl_crystal_colour black
_exptl_crystal_density_diffrn 1.310
_exptl_crystal_description block
_exptl_crystal_F_000 1076
_exptl_crystal_size_max 0.239
_exptl_crystal_size_mid 0.223
_exptl_crystal_size_min 0.175
_refine_diff_density_max 1.300
_refine_diff_density_min -0.680
_refine_ls_extinction_method none
_refine_ls_goodness_of_fit_ref 1.068
_refine_ls_hydrogen_treatment constr
_refine_ls_matrix_type full
_refine_ls_number_parameters 668
_refine_ls_number_reflns 8538
_refine_ls_number_restraints 12
_refine_ls_restrained_S_all 1.077
_refine_ls_R_factor_all 0.0834
_refine_ls_R_factor_gt 0.0641
_refine_ls_shift/su_max 0.001
_refine_ls_shift/su_mean 0.000
_refine_ls_structure_factor_coef Fsqd
_refine_ls_weighting_details 'w=1/[\s^2^(Fo^2^)+(0.0887P)^2^+3.2657P] where P=(Fo^2^+2Fc^2^)/3'
_refine_ls_weighting_scheme calc
_refine_ls_wR_factor_gt 0.1668
_refine_ls_wR_factor_ref 0.1795
_reflns_number_gt 6596
_reflns_number_total 8538
_reflns_threshold_expression 'I > 2\s(I)'
_cod_data_source_file jx3027sup1.cif
_cod_data_source_block IV_DABCO
_cod_database_code 2021488
_shelx_space_group_comment
;
The symmetry employed for this shelxl refinement is uniquely defined
by the following loop, which should always be used as a source of
symmetry information in preference to the above space-group names.
They are only intended as comments.
;
_shelx_estimated_absorpt_t_min 0.539
_shelx_estimated_absorpt_t_max 0.627

loop_
_space_group_symop_operation_xyz
'x, y, z'
'-x, -y, -z'

loop_
_atom_site_type_symbol
_atom_site_label
_atom_site_fract_x
_atom_site_fract_y
_atom_site_fract_z
_atom_site_U_iso_or_equiv
_atom_site_adp_type
_atom_site_calc_flag
_atom_site_occupancy
Mn Mn1 0.51095(5) 0.78380(4) 0.74011(3) 0.02184(17) Uani d 1
Cl Cl1 0.71084(8) 0.84537(7) 0.68325(5) 0.0299(2) Uani d 1
N N1 0.5974(3) 0.8617(2) 0.83868(15) 0.0241(6) Uani d 1
N N4 0.5218(3) 0.6448(2) 0.76577(15) 0.0246(6) Uani d 1
N N3 0.4063(3) 0.7013(2) 0.64754(15) 0.0227(6) Uani d 1
N N2 0.4790(3) 0.9171(2) 0.72023(15) 0.0230(6) Uani d 1
N N5 0.2951(3) 0.7187(2) 0.80052(15) 0.0241(6) Uani d 1
N N6 0.0798(3) 0.6573(3) 0.86100(16) 0.0321(7) Uani d 1
N N7 0.0925(4) -0.0075(4) 0.8352(2) 0.0681(13) Uani d 1
N N8 0.0735(3) 0.1114(3) 0.7378(2) 0.0455(9) Uani d 1
C C1 0.6483(3) 0.8203(3) 0.89055(18) 0.0256(8) Uani d 1
C C2 0.7086(4) 0.9037(3) 0.95052(19) 0.0307(9) Uani d 1
H H2 0.749984 0.895859 0.993447 0.037 Uiso calc 1
C C3 0.6963(4) 0.9951(3) 0.93523(19) 0.0300(8) Uani d 1
H H3 0.727219 1.063612 0.965252 0.036 Uiso calc 1
C C4 0.6272(3) 0.9697(3) 0.86469(18) 0.0260(8) Uani d 1
C C5 0.5972(3) 1.0441(3) 0.82930(18) 0.0239(8) Uani d 1
C C6 0.5266(3) 1.0177(3) 0.76185(18) 0.0241(8) Uani d 1
C C7 0.4909(3) 1.0933(3) 0.72672(19) 0.0262(8) Uani d 1
H H7 0.511609 1.167980 0.744252 0.031 Uiso calc 1
C C8 0.4224(3) 1.0379(3) 0.66416(18) 0.0250(8) Uani d 1
H H8 0.385364 1.066486 0.629486 0.030 Uiso calc 1
C C9 0.4153(3) 0.9279(3) 0.65924(18) 0.0229(8) Uani d 1
C C10 0.3558(3) 0.8469(3) 0.60109(18) 0.0230(8) Uani d 1
C C11 0.3521(3) 0.7413(3) 0.59601(18) 0.0234(8) Uani d 1
C C12 0.2889(3) 0.6571(3) 0.53708(19) 0.0272(8) Uani d 1
H H12 0.244693 0.664015 0.494965 0.033 Uiso calc 1
C C13 0.3034(3) 0.5658(3) 0.55202(19) 0.0277(8) Uani d 1
H H13 0.271269 0.496746 0.522537 0.033 Uiso calc 1
C C14 0.3767(3) 0.5930(3) 0.62093(18) 0.0247(8) Uani d 1
C C15 0.4094(3) 0.5189(3) 0.65521(19) 0.0250(8) Uani d 1
C C16 0.4760(3) 0.5440(3) 0.72338(18) 0.0243(8) Uani d 1
C C17 0.5094(3) 0.4684(3) 0.75952(19) 0.0284(8) Uani d 1
H H17 0.488191 0.393590 0.742074 0.034 Uiso calc 1
C C18 0.5764(4) 0.5228(3) 0.82292(19) 0.0297(8) Uani d 1
H H18 0.611820 0.493668 0.858012 0.036 Uiso calc 1
C C19 0.5840(3) 0.6333(3) 0.82736(18) 0.0258(8) Uani d 1
C C20 0.6438(3) 0.7142(3) 0.88563(18) 0.0271(8) Uani d 1
C C21 0.6423(4) 1.1597(3) 0.8654(2) 0.0323(9) Uani d 1
C C22 0.7412(4) 1.2438(3) 0.8391(3) 0.0444(11) Uani d 1
H H22 0.780718 1.227563 0.798261 0.053 Uiso calc 1
C C23 0.7834(5) 1.3525(4) 0.8721(4) 0.0723(19) Uani d 1
H H23 0.851122 1.410154 0.854017 0.087 Uiso calc 1
C C24 0.7248(6) 1.3741(5) 0.9313(3) 0.0717(16) Uani d 1
H H24 0.752198 1.447355 0.954056 0.086 Uiso calc 1
C C25 0.6306(6) 1.2939(5) 0.9568(3) 0.0686(15) Uani d 1
H H25 0.592420 1.311210 0.997902 0.082 Uiso calc 1
C C26 0.5855(5) 1.1843(4) 0.9250(2) 0.0485(12) Uani d 1
H H26 0.517525 1.128069 0.944019 0.058 Uiso calc 1
C C27 0.2853(3) 0.8727(3) 0.54106(18) 0.0247(8) Uani d 1
C C28 0.3384(4) 0.8999(3) 0.47622(19) 0.0302(8) Uani d 1
H H28 0.420825 0.901419 0.468882 0.036 Uiso calc 1
C C29 0.2716(4) 0.9249(3) 0.4221(2) 0.0349(9) Uani d 1
H H29 0.309295 0.945009 0.378289 0.042 Uiso calc 1
C C30 0.1512(4) 0.9207(3) 0.4314(2) 0.0375(10) Uani d 1
H H30 0.105489 0.937224 0.394089 0.045 Uiso calc 1
C C31 0.0966(4) 0.8924(3) 0.4957(2) 0.0371(10) Uani d 1
H H31 0.013096 0.888772 0.502224 0.044 Uiso calc 1
C C32 0.1641(4) 0.8694(3) 0.5501(2) 0.0313(9) Uani d 1
H H32 0.126861 0.851068 0.594199 0.038 Uiso calc 1
C C33 0.3693(3) 0.4058(3) 0.61587(19) 0.0263(8) Uani d 1
C C34 0.4381(4) 0.3869(3) 0.5602(2) 0.0363(9) Uani d 1
H H34 0.513657 0.445091 0.549228 0.044 Uiso calc 1
C C35 0.3976(4) 0.2839(3) 0.5207(2) 0.0425(11) Uani d 1
H H35 0.444561 0.272277 0.482170 0.051 Uiso calc 1
C C36 0.2898(4) 0.1983(3) 0.5369(2) 0.0370(9) Uani d 1
H H36 0.262277 0.127797 0.509711 0.044 Uiso calc 1
C C37 0.2223(4) 0.2155(3) 0.5925(2) 0.0400(10) Uani d 1
H H37 0.148237 0.156393 0.604102 0.048 Uiso calc 1
C C38 0.2613(4) 0.3187(3) 0.6320(2) 0.0342(9) Uani d 1
H H38 0.213669 0.329673 0.670291 0.041 Uiso calc 1
C C39 0.7114(4) 0.6876(3) 0.94673(19) 0.0291(8) Uani d 1
C C40 0.6449(4) 0.6311(4) 1.0004(2) 0.0426(11) Uani d 1
H H40 0.554349 0.605848 0.997893 0.051 Uiso calc 1
C C41 0.7092(4) 0.6107(4) 1.0582(2) 0.0492(12) Uani d 1
H H41 0.662338 0.572561 1.095114 0.059 Uiso calc 1
C C42 0.8383(4) 0.6449(3) 1.0622(2) 0.0389(10) Uani d 1
H H42 0.881857 0.631267 1.101911 0.047 Uiso calc 1
C C43 0.9051(5) 0.6988(5) 1.0089(3) 0.0668(17) Uani d 1
H H43 0.995369 0.721698 1.011094 0.080 Uiso calc 1
C C44 0.8421(4) 0.7206(5) 0.9513(2) 0.0626(16) Uani d 1
H H44 0.889896 0.758751 0.914631 0.075 Uiso calc 1
C C45 0.2690(4) 0.6167(3) 0.8338(2) 0.0342(9) Uani d 1
H H45A 0.339340 0.629538 0.871047 0.041 Uiso calc 1
H H45B 0.265816 0.557631 0.796285 0.041 Uiso calc 1
C C46 0.1399(4) 0.5800(3) 0.8691(2) 0.0371(9) Uani d 1
H H46A 0.081325 0.505850 0.846032 0.045 Uiso calc 1
H H46B 0.155155 0.576024 0.921172 0.045 Uiso calc 1
C C47 0.1698(4) 0.7664(3) 0.8940(2) 0.0364(9) Uani d 1
H H47A 0.186825 0.764978 0.946269 0.044 Uiso calc 1
H H47B 0.130994 0.819722 0.889045 0.044 Uiso calc 1
C C48 0.2977(4) 0.8044(3) 0.8581(2) 0.0315(9) Uani d 1
H H48A 0.312470 0.872944 0.837038 0.038 Uiso calc 1
H H48B 0.369175 0.819931 0.895132 0.038 Uiso calc 1
C C49 0.1853(3) 0.6960(4) 0.7466(2) 0.0359(9) Uani d 1
H H49A 0.180423 0.637517 0.708103 0.043 Uiso calc 1
H H49B 0.198861 0.762954 0.723848 0.043 Uiso calc 1
C C50 0.0578(4) 0.6592(4) 0.7833(2) 0.0380(10) Uani d 1
H H50A 0.016902 0.710424 0.775924 0.046 Uiso calc 1
H H50B -0.001253 0.585078 0.760461 0.046 Uiso calc 1
C C51 0.0607(5) 0.0037(4) 0.7062(3) 0.0498(12) Uani d 1
H H51A 0.127814 0.011943 0.672437 0.060 Uiso calc 1
H H51B -0.023754 -0.035163 0.678219 0.060 Uiso calc 1
C C52 0.0730(6) -0.0631(5) 0.7638(3) 0.0715(16) Uani d 1
H H52A -0.005730 -0.131730 0.760045 0.086 Uiso calc 1
H H52B 0.145729 -0.083579 0.754976 0.086 Uiso calc 1
C C53 0.2081(5) 0.0972(6) 0.8398(3) 0.0713(18) Uani d 1
H H53A 0.284777 0.080947 0.834764 0.086 Uiso calc 1
H H53B 0.218279 0.139760 0.887974 0.086 Uiso calc 1
C C54 0.1989(4) 0.1656(4) 0.7813(3) 0.0508(12) Uani d 1
H H54A 0.209416 0.239033 0.803937 0.061 Uiso calc 1
H H54B 0.268723 0.175449 0.749233 0.061 Uiso calc 1
C C55 -0.0164(5) 0.0252(6) 0.8457(3) 0.0781(19) Uani d 1
H H55A -0.004217 0.066668 0.894471 0.094 Uiso calc 1
H H55B -0.097327 -0.041375 0.842633 0.094 Uiso calc 1
C C56 -0.0256(5) 0.0971(4) 0.7877(3) 0.0602(14) Uani d 1
H H56A -0.110991 0.061971 0.760447 0.072 Uiso calc 1
H H56B -0.015550 0.169821 0.811607 0.072 Uiso calc 1
C C57 0.1392(4) 0.4445(4) 0.3826(2) 0.0523(12) Uani d 1
C C58 0.0359(4) 0.4653(3) 0.4037(2) 0.0349(9) Uani d 1
H H58 -0.025931 0.413510 0.429001 0.042 Uiso calc 1
C C59 0.0188(5) 0.5552(5) 0.3903(3) 0.0572(13) Uani d 1
H H59 -0.054486 0.565123 0.405611 0.069 Uiso calc 1
C C60 0.1086(5) 0.6351(4) 0.3537(3) 0.0634(15) Uani d 1
H H60 0.097246 0.698703 0.343230 0.076 Uiso calc 1
C C61 0.2132(6) 0.6167(6) 0.3338(3) 0.089(2) Uani d 1
H H61 0.277761 0.670680 0.311188 0.107 Uiso calc 1
C C62 0.2276(4) 0.5205(5) 0.3458(2) 0.0543(13) Uani d 1
H H62 0.298163 0.507744 0.328615 0.065 Uiso calc 1
C C63 0.1530(6) 0.3430(4) 0.3959(3) 0.0683(16) Uani d 1
H H63A 0.122515 0.322792 0.442918 0.102 Uiso calc 1
H H63B 0.243394 0.355104 0.395798 0.102 Uiso calc 1
H H63C 0.102399 0.283603 0.357671 0.102 Uiso calc 1
O O1 0.074(2) 0.3331(16) 0.7725(9) 0.094(6) Uani d 0.25

loop_
_atom_site_aniso_label
_atom_site_aniso_U_11
_atom_site_aniso_U_22
_atom_site_aniso_U_33
_atom_site_aniso_U_12
_atom_site_aniso_U_13
_atom_site_aniso_U_23
Mn1 0.0264(3) 0.0240(3) 0.0171(3) 0.0120(3) 0.0008(2) 0.0046(2)
Cl1 0.0300(5) 0.0331(5) 0.0276(4) 0.0127(4) 0.0072(4) 0.0076(4)
N1 0.0274(15) 0.0284(17) 0.0200(14) 0.0141(14) 0.0024(12) 0.0062(13)
N4 0.0276(15) 0.0269(17) 0.0210(14) 0.0124(14) 0.0027(13) 0.0048(13)
N3 0.0247(15) 0.0235(16) 0.0218(14) 0.0111(13) 0.0030(12) 0.0053(13)
N2 0.0249(15) 0.0238(16) 0.0207(14) 0.0109(13) -0.0003(12) 0.0018(13)
N5 0.0273(15) 0.0266(16) 0.0201(14) 0.0126(14) 0.0003(12) 0.0041(13)
N6 0.0319(17) 0.0373(19) 0.0305(16) 0.0159(15) 0.0066(14) 0.0108(15)
N7 0.071(3) 0.090(4) 0.051(3) 0.036(3) 0.005(2) 0.034(3)
N8 0.045(2) 0.050(2) 0.045(2) 0.0221(19) 0.0035(18) 0.0084(19)
C1 0.0297(18) 0.033(2) 0.0178(16) 0.0152(17) 0.0037(15) 0.0077(16)
C2 0.040(2) 0.038(2) 0.0180(17) 0.0197(19) -0.0003(16) 0.0066(17)
C3 0.038(2) 0.034(2) 0.0191(17) 0.0169(18) -0.0012(16) 0.0009(17)
C4 0.0273(18) 0.031(2) 0.0207(17) 0.0129(17) 0.0016(15) 0.0009(16)
C5 0.0257(18) 0.028(2) 0.0185(16) 0.0115(16) 0.0048(15) 0.0029(16)
C6 0.0248(18) 0.028(2) 0.0226(17) 0.0131(16) 0.0056(15) 0.0040(16)
C7 0.0306(19) 0.025(2) 0.0243(18) 0.0129(17) 0.0025(16) 0.0037(16)
C8 0.0292(18) 0.025(2) 0.0227(17) 0.0124(16) 0.0015(15) 0.0058(16)
C9 0.0238(17) 0.027(2) 0.0197(16) 0.0115(16) 0.0037(15) 0.0067(16)
C10 0.0224(17) 0.027(2) 0.0187(16) 0.0079(16) 0.0045(14) 0.0080(16)
C11 0.0229(17) 0.028(2) 0.0184(16) 0.0093(16) 0.0011(14) 0.0040(16)
C12 0.0259(18) 0.030(2) 0.0228(17) 0.0081(17) -0.0004(15) 0.0053(17)
C13 0.0269(18) 0.028(2) 0.0246(18) 0.0082(17) 0.0009(16) 0.0011(17)
C14 0.0229(17) 0.027(2) 0.0232(17) 0.0087(16) 0.0032(15) 0.0049(16)
C15 0.0230(17) 0.027(2) 0.0267(18) 0.0103(16) 0.0079(15) 0.0067(16)
C16 0.0238(17) 0.027(2) 0.0240(17) 0.0114(16) 0.0056(15) 0.0069(16)
C17 0.036(2) 0.028(2) 0.0275(18) 0.0174(18) 0.0100(17) 0.0095(17)
C18 0.039(2) 0.033(2) 0.0260(18) 0.0219(18) 0.0031(17) 0.0106(17)
C19 0.0275(18) 0.032(2) 0.0218(17) 0.0144(17) 0.0082(15) 0.0104(17)
C20 0.0314(19) 0.034(2) 0.0194(17) 0.0153(18) 0.0048(16) 0.0094(17)
C21 0.040(2) 0.033(2) 0.0268(19) 0.0199(19) -0.0111(17) -0.0028(18)
C22 0.041(2) 0.033(2) 0.057(3) 0.014(2) -0.011(2) 0.000(2)
C23 0.059(3) 0.036(3) 0.107(5) 0.007(3) -0.044(3) 0.014(3)
C24 0.0757(18) 0.0698(18) 0.0716(18) 0.0327(11) -0.0008(10) 0.0074(10)
C25 0.0731(17) 0.0694(17) 0.0666(17) 0.0331(11) 0.0027(10) 0.0064(10)
C26 0.090(4) 0.051(3) 0.025(2) 0.052(3) -0.003(2) -0.004(2)
C27 0.0288(18) 0.0205(19) 0.0240(17) 0.0096(16) -0.0023(15) 0.0019(16)
C28 0.0307(19) 0.033(2) 0.0250(18) 0.0103(18) 0.0009(16) 0.0083(17)
C29 0.041(2) 0.035(2) 0.0257(19) 0.0105(19) -0.0015(17) 0.0107(18)
C30 0.041(2) 0.038(2) 0.034(2) 0.017(2) -0.0102(19) 0.0080(19)
C31 0.032(2) 0.042(2) 0.038(2) 0.0176(19) -0.0053(18) 0.003(2)
C32 0.031(2) 0.036(2) 0.0255(18) 0.0137(18) -0.0006(16) 0.0030(18)
C33 0.0256(18) 0.027(2) 0.0278(18) 0.0113(16) 0.0015(16) 0.0066(17)
C34 0.030(2) 0.029(2) 0.045(2) 0.0075(18) 0.0131(19) 0.001(2)
C35 0.039(2) 0.033(2) 0.050(3) 0.011(2) 0.011(2) -0.006(2)
C36 0.041(2) 0.025(2) 0.042(2) 0.0120(19) -0.002(2) 0.0022(19)
C37 0.038(2) 0.029(2) 0.041(2) 0.0002(19) -0.003(2) 0.009(2)
C38 0.032(2) 0.035(2) 0.034(2) 0.0101(18) 0.0090(18) 0.0103(19)
C39 0.040(2) 0.035(2) 0.0206(17) 0.0227(19) 0.0026(16) 0.0054(17)
C40 0.036(2) 0.048(3) 0.037(2) 0.007(2) -0.0026(19) 0.020(2)
C41 0.052(3) 0.047(3) 0.034(2) 0.002(2) -0.003(2) 0.024(2)
C42 0.056(3) 0.043(3) 0.0257(19) 0.029(2) -0.0085(19) 0.0041(19)
C43 0.053(3) 0.129(5) 0.047(3) 0.061(3) 0.012(2) 0.034(3)
C44 0.050(3) 0.128(5) 0.040(2) 0.057(3) 0.022(2) 0.048(3)
C45 0.037(2) 0.036(2) 0.036(2) 0.0188(19) 0.0135(18) 0.0126(19)
C46 0.038(2) 0.038(2) 0.038(2) 0.015(2) 0.0080(19) 0.015(2)
C47 0.037(2) 0.041(2) 0.036(2) 0.019(2) 0.0116(18) 0.008(2)
C48 0.030(2) 0.036(2) 0.0296(19) 0.0154(18) 0.0070(17) 0.0013(18)
C49 0.0265(19) 0.051(3) 0.0261(19) 0.0109(19) -0.0001(16) 0.0090(19)
C50 0.029(2) 0.053(3) 0.032(2) 0.014(2) 0.0057(17) 0.015(2)
C51 0.050(3) 0.052(3) 0.052(3) 0.026(2) 0.006(2) 0.006(2)
C52 0.095(4) 0.051(3) 0.079(4) 0.040(3) 0.010(3) 0.006(3)
C53 0.040(3) 0.123(5) 0.036(3) 0.017(3) -0.005(2) 0.014(3)
C54 0.037(2) 0.058(3) 0.055(3) 0.017(2) 0.006(2) 0.005(3)
C55 0.054(3) 0.111(5) 0.057(3) 0.019(3) 0.027(3) 0.013(4)
C56 0.057(3) 0.063(3) 0.072(3) 0.034(3) 0.022(3) 0.008(3)
C57 0.045(3) 0.065(3) 0.039(2) 0.020(3) -0.009(2) -0.012(2)
C58 0.028(2) 0.040(2) 0.031(2) 0.0102(19) -0.0005(17) -0.0047(19)
C59 0.052(3) 0.065(3) 0.053(3) 0.026(3) -0.006(2) -0.003(3)
C60 0.060(3) 0.050(3) 0.069(4) 0.013(3) -0.019(3) 0.009(3)
C61 0.064(4) 0.104(5) 0.052(3) -0.018(4) -0.008(3) 0.032(4)
C62 0.033(2) 0.079(4) 0.040(3) 0.011(3) 0.008(2) 0.007(3)
C63 0.073(4) 0.053(3) 0.076(4) 0.032(3) -0.019(3) -0.025(3)
O1 0.138(16) 0.107(14) 0.069(10) 0.077(13) 0.025(11) 0.023(10)

loop_
_atom_type_symbol
_atom_type_description
_atom_type_scat_dispersion_real
_atom_type_scat_dispersion_imag
_atom_type_scat_source
C C 0.0181 0.0091 'International Tables Vol C Tables 4.2.6.8 and 6.1.1.4'
H H 0.0000 0.0000 'International Tables Vol C Tables 4.2.6.8 and 6.1.1.4'
Cl Cl 0.3639 0.7018 'International Tables Vol C Tables 4.2.6.8 and 6.1.1.4'
Mn Mn -0.5299 2.8052 'International Tables Vol C Tables 4.2.6.8 and 6.1.1.4'
N N 0.0311 0.0180 'International Tables Vol C Tables 4.2.6.8 and 6.1.1.4'
O O 0.0492 0.0322 'International Tables Vol C Tables 4.2.6.8 and 6.1.1.4'

loop_
_geom_angle_atom_site_label_1
_geom_angle_atom_site_label_2
_geom_angle_atom_site_label_3
_geom_angle
N3 Mn1 N4 89.89(12)
N3 Mn1 N1 173.48(11)
N4 Mn1 N1 89.87(12)
N3 Mn1 N2 89.66(11)
N4 Mn1 N2 172.80(11)
N1 Mn1 N2 89.76(12)
N3 Mn1 Cl1 93.35(8)
N4 Mn1 Cl1 94.32(9)
N1 Mn1 Cl1 93.17(9)
N2 Mn1 Cl1 92.88(9)
C4 N1 C1 106.3(3)
C4 N1 Mn1 126.7(2)
C1 N1 Mn1 126.8(2)
C19 N4 C16 106.1(3)
C19 N4 Mn1 126.7(2)
C16 N4 Mn1 127.0(2)
C14 N3 C11 105.7(3)
C14 N3 Mn1 126.9(2)
C11 N3 Mn1 127.4(2)
C6 N2 C9 106.4(3)
C6 N2 Mn1 126.6(2)
C9 N2 Mn1 126.8(2)
C48 N5 C45 107.8(3)
C48 N5 C49 108.1(3)
C45 N5 C49 107.3(3)
C47 N6 C50 109.0(3)
C47 N6 C46 108.1(3)
C50 N6 C46 107.3(3)
C52 N7 C53 108.6(4)
C52 N7 C55 107.3(4)
C53 N7 C55 105.4(5)
C51 N8 C56 108.4(4)
C51 N8 C54 108.0(4)
C56 N8 C54 107.1(4)
N1 C1 C20 125.8(3)
N1 C1 C2 109.5(3)
C20 C1 C2 124.7(3)
C3 C2 C1 107.7(3)
C3 C2 H2 126.1
C1 C2 H2 126.1
C2 C3 C4 107.2(3)
C2 C3 H3 126.4
C4 C3 H3 126.4
N1 C4 C5 126.2(3)
N1 C4 C3 109.3(3)
C5 C4 C3 124.5(3)
C4 C5 C6 124.1(3)
C4 C5 C21 118.3(3)
C6 C5 C21 117.5(3)
N2 C6 C5 126.0(3)
N2 C6 C7 109.9(3)
C5 C6 C7 124.1(3)
C8 C7 C6 106.8(3)
C8 C7 H7 126.6
C6 C7 H7 126.6
C7 C8 C9 107.8(3)
C7 C8 H8 126.1
C9 C8 H8 126.1
N2 C9 C10 126.0(3)
N2 C9 C8 109.1(3)
C10 C9 C8 124.8(3)
C9 C10 C11 124.4(3)
C9 C10 C27 118.1(3)
C11 C10 C27 117.4(3)
N3 C11 C10 125.5(3)
N3 C11 C12 109.8(3)
C10 C11 C12 124.7(3)
C13 C12 C11 107.7(3)
C13 C12 H12 126.2
C11 C12 H12 126.2
C12 C13 C14 107.0(3)
C12 C13 H13 126.5
C14 C13 H13 126.5
N3 C14 C15 126.2(3)
N3 C14 C13 109.9(3)
C15 C14 C13 123.9(3)
C14 C15 C16 124.0(3)
C14 C15 C33 117.3(3)
C16 C15 C33 118.8(3)
N4 C16 C15 125.8(3)
N4 C16 C17 109.7(3)
C15 C16 C17 124.6(3)
C18 C17 C16 107.5(3)
C18 C17 H17 126.2
C16 C17 H17 126.2
C17 C18 C19 107.2(3)
C17 C18 H18 126.4
C19 C18 H18 126.4
N4 C19 C20 126.1(3)
N4 C19 C18 109.5(3)
C20 C19 C18 124.5(3)
C19 C20 C1 124.3(3)
C19 C20 C39 118.4(3)
C1 C20 C39 117.3(3)
C26 C21 C22 119.2(4)
C26 C21 C5 120.6(4)
C22 C21 C5 120.2(4)
C21 C22 C23 120.7(5)
C21 C22 H22 119.7
C23 C22 H22 119.7
C24 C23 C22 118.6(6)
C24 C23 H23 120.7
C22 C23 H23 120.7
C25 C24 C23 120.9(6)
C25 C24 H24 119.6
C23 C24 H24 119.6
C24 C25 C26 122.0(6)
C24 C25 H25 119.0
C26 C25 H25 119.0
C21 C26 C25 118.6(5)
C21 C26 H26 120.7
C25 C26 H26 120.7
C32 C27 C28 118.8(3)
C32 C27 C10 119.6(3)
C28 C27 C10 121.6(3)
C27 C28 C29 120.3(4)
C27 C28 H28 119.9
C29 C28 H28 119.9
C30 C29 C28 120.4(4)
C30 C29 H29 119.8
C28 C29 H29 119.8
C29 C30 C31 119.8(4)
C29 C30 H30 120.1
C31 C30 H30 120.1
C32 C31 C30 119.8(4)
C32 C31 H31 120.1
C30 C31 H31 120.1
C31 C32 C27 120.9(4)
C31 C32 H32 119.5
C27 C32 H32 119.5
C38 C33 C34 118.4(4)
C38 C33 C15 121.4(3)
C34 C33 C15 120.1(3)
C35 C34 C33 120.6(4)
C35 C34 H34 119.7
C33 C34 H34 119.7
C36 C35 C34 120.4(4)
C36 C35 H35 119.8
C34 C35 H35 119.8
C37 C36 C35 119.6(4)
C37 C36 H36 120.2
C35 C36 H36 120.2
C36 C37 C38 120.5(4)
C36 C37 H37 119.8
C38 C37 H37 119.8
C33 C38 C37 120.5(4)
C33 C38 H38 119.7
C37 C38 H38 119.7
C44 C39 C40 118.0(4)
C44 C39 C20 120.8(3)
C40 C39 C20 121.2(3)
C39 C40 C41 120.6(4)
C39 C40 H40 119.7
C41 C40 H40 119.7
C42 C41 C40 120.5(4)
C42 C41 H41 119.8
C40 C41 H41 119.8
C41 C42 C43 119.6(4)
C41 C42 H42 120.2
C43 C42 H42 120.2
C42 C43 C44 120.4(4)
C42 C43 H43 119.8
C44 C43 H43 119.8
C39 C44 C43 120.8(4)
C39 C44 H44 119.6
C43 C44 H44 119.6
N5 C45 C46 110.7(3)
N5 C45 H45A 109.5
C46 C45 H45A 109.5
N5 C45 H45B 109.5
C46 C45 H45B 109.5
H45A C45 H45B 108.1
N6 C46 C45 111.0(3)
N6 C46 H46A 109.4
C45 C46 H46A 109.4
N6 C46 H46B 109.4
C45 C46 H46B 109.4
H46A C46 H46B 108.0
N6 C47 C48 111.5(3)
N6 C47 H47A 109.3
C48 C47 H47A 109.3
N6 C47 H47B 109.3
C48 C47 H47B 109.3
H47A C47 H47B 108.0
N5 C48 C47 110.6(3)
N5 C48 H48A 109.5
C47 C48 H48A 109.5
N5 C48 H48B 109.5
C47 C48 H48B 109.5
H48A C48 H48B 108.1
N5 C49 C50 110.7(3)
N5 C49 H49A 109.5
C50 C49 H49A 109.5
N5 C49 H49B 109.5
C50 C49 H49B 109.5
H49A C49 H49B 108.1
N6 C50 C49 111.1(3)
N6 C50 H50A 109.4
C49 C50 H50A 109.4
N6 C50 H50B 109.4
C49 C50 H50B 109.4
H50A C50 H50B 108.0
N8 C51 C52 111.0(4)
N8 C51 H51A 109.4
C52 C51 H51A 109.4
N8 C51 H51B 109.4
C52 C51 H51B 109.4
H51A C51 H51B 108.0
N7 C52 C51 113.6(4)
N7 C52 H52A 108.8
C51 C52 H52A 108.8
N7 C52 H52B 108.8
C51 C52 H52B 108.8
H52A C52 H52B 107.7
N7 C53 C54 111.5(4)
N7 C53 H53A 109.3
C54 C53 H53A 109.3
N7 C53 H53B 109.3
C54 C53 H53B 109.3
H53A C53 H53B 108.0
N8 C54 C53 110.8(4)
N8 C54 H54A 109.5
C53 C54 H54A 109.5
N8 C54 H54B 109.5
C53 C54 H54B 109.5
H54A C54 H54B 108.1
N7 C55 C56 110.8(4)
N7 C55 H55A 109.5
C56 C55 H55A 109.5
N7 C55 H55B 109.5
C56 C55 H55B 109.5
H55A C55 H55B 108.1
N8 C56 C55 110.7(4)
N8 C56 H56A 109.5
C55 C56 H56A 109.5
N8 C56 H56B 109.5
C55 C56 H56B 109.5
H56A C56 H56B 108.1
C62 C57 C58 117.5(5)
C62 C57 C63 120.6(5)
C58 C57 C63 121.9(5)
C59 C58 C57 123.1(5)
C59 C58 H58 118.4
C57 C58 H58 118.4
C58 C59 C60 120.6(5)
C58 C59 H59 119.7
C60 C59 H59 119.7
C61 C60 C59 116.9(5)
C61 C60 H60 121.5
C59 C60 H60 121.5
C60 C61 C62 121.9(5)
C60 C61 H61 119.1
C62 C61 H61 119.1
C57 C62 C61 119.9(5)
C57 C62 H62 120.1
C61 C62 H62 120.1
C57 C63 H63A 109.5
C57 C63 H63B 109.5
H63A C63 H63B 109.5
C57 C63 H63C 109.5
H63A C63 H63C 109.5
H63B C63 H63C 109.5

loop_
_geom_bond_atom_site_label_1
_geom_bond_atom_site_label_2
_geom_bond_distance
Mn1 N3 2.008(3)
Mn1 N4 2.019(3)
Mn1 N1 2.023(3)
Mn1 N2 2.027(3)
Mn1 Cl1 2.4255(10)
N1 C4 1.376(5)
N1 C1 1.381(4)
N4 C19 1.382(4)
N4 C16 1.382(5)
N3 C14 1.384(5)
N3 C11 1.385(4)
N2 C6 1.373(5)
N2 C9 1.378(4)
N5 C48 1.480(5)
N5 C45 1.484(5)
N5 C49 1.488(4)
N6 C47 1.464(5)
N6 C50 1.465(5)
N6 C46 1.471(5)
N7 C52 1.421(7)
N7 C53 1.484(7)
N7 C55 1.491(7)
N8 C51 1.451(6)
N8 C56 1.459(6)
N8 C54 1.484(6)
C1 C20 1.396(5)
C1 C2 1.430(5)
C2 C3 1.345(5)
C2 H2 0.9500
C3 C4 1.444(5)
C3 H3 0.9500
C4 C5 1.392(5)
C5 C6 1.401(5)
C5 C21 1.497(5)
C6 C7 1.438(5)
C7 C8 1.347(5)
C7 H7 0.9500
C8 C9 1.438(5)
C8 H8 0.9500
C9 C10 1.389(5)
C10 C11 1.393(5)
C10 C27 1.501(5)
C11 C12 1.427(5)
C12 C13 1.354(5)
C12 H12 0.9500
C13 C14 1.436(5)
C13 H13 0.9500
C14 C15 1.393(5)
C15 C16 1.394(5)
C15 C33 1.496(5)
C16 C17 1.433(5)
C17 C18 1.351(5)
C17 H17 0.9500
C18 C19 1.442(5)
C18 H18 0.9500
C19 C20 1.391(5)
C20 C39 1.503(5)
C21 C26 1.385(6)
C21 C22 1.386(6)
C22 C23 1.403(7)
C22 H22 0.9500
C23 C24 1.378(8)
C23 H23 0.9500
C24 C25 1.325(8)
C24 H24 0.9500
C25 C26 1.404(7)
C25 H25 0.9500
C26 H26 0.9500
C27 C32 1.387(5)
C27 C28 1.389(5)
C28 C29 1.390(5)
C28 H28 0.9500
C29 C30 1.375(6)
C29 H29 0.9500
C30 C31 1.388(6)
C30 H30 0.9500
C31 C32 1.383(5)
C31 H31 0.9500
C32 H32 0.9500
C33 C38 1.386(5)
C33 C34 1.389(5)
C34 C35 1.386(6)
C34 H34 0.9500
C35 C36 1.375(6)
C35 H35 0.9500
C36 C37 1.371(6)
C36 H36 0.9500
C37 C38 1.388(6)
C37 H37 0.9500
C38 H38 0.9500
C39 C44 1.375(6)
C39 C40 1.379(5)
C40 C41 1.391(6)
C40 H40 0.9500
C41 C42 1.356(6)
C41 H41 0.9500
C42 C43 1.361(7)
C42 H42 0.9500
C43 C44 1.389(6)
C43 H43 0.9500
C44 H44 0.9500
C45 C46 1.554(5)
C45 H45A 0.9900
C45 H45B 0.9900
C46 H46A 0.9900
C46 H46B 0.9900
C47 C48 1.547(5)
C47 H47A 0.9900
C47 H47B 0.9900
C48 H48A 0.9900
C48 H48B 0.9900
C49 C50 1.552(5)
C49 H49A 0.9900
C49 H49B 0.9900
C50 H50A 0.9900
C50 H50B 0.9900
C51 C52 1.502(7)
C51 H51A 0.9900
C51 H51B 0.9900
C52 H52A 0.9900
C52 H52B 0.9900
C53 C54 1.521(7)
C53 H53A 0.9900
C53 H53B 0.9900
C54 H54A 0.9900
C54 H54B 0.9900
C55 C56 1.546(8)
C55 H55A 0.9900
C55 H55B 0.9900
C56 H56A 0.9900
C56 H56B 0.9900
C57 C62 1.378(7)
C57 C58 1.381(6)
C57 C63 1.475(7)
C58 C59 1.341(7)
C58 H58 0.9500
C59 C60 1.410(7)
C59 H59 0.9500
C60 C61 1.372(9)
C60 H60 0.9500
C61 C62 1.401(9)
C61 H61 0.9500
C62 H62 0.9500
C63 H63A 0.9800
C63 H63B 0.9800
C63 H63C 0.9800

_cod_database_fobs_code 2021488
